data_2204164
loop_
_publ_author_name
'G\"ultekin, Zeynep'
'Bayrak, Hacer'
'Frey, Wolfgang'
'H\"okelek, Tuncer'

_publ_section_title
;
 <i>cis</i>-(1<i>RS</i>,3<i>RS</i>)-2-Methoxymethyl-1,3-dithiane
 1,3-dioxide
;
_journal_issue 9
_journal_name_full 'Acta Crystallographica Section E'
_journal_page_first o1624
_journal_page_last o1626
_journal_paper_doi 10.1107/S1600536804020811
_journal_volume 60
_journal_year 2004
_chemical_formula_iupac 'C6 H12 O3 S2'
_chemical_formula_moiety 'C6 H12 O3 S2'
_chemical_formula_sum 'C6 H12 O3 S2'
_chemical_formula_weight 196.28
_chemical_name_systematic
;
cis-(1RS,3RS)-2-Methoxymethyl-1,3-dithiane 1,3-dioxide
;
_space_group_IT_number 14
_symmetry_cell_setting monoclinic
_symmetry_space_group_name_Hall '-P 2yn'
_symmetry_space_group_name_H-M 'P 1 21/n 1'
_atom_sites_solution_hydrogens geom
_atom_sites_solution_primary direct
_atom_sites_solution_secondary difmap
_audit_creation_method SHELXL-97
_cell_angle_alpha 90.00
_cell_angle_beta 92.528(10)
_cell_angle_gamma 90.00
_cell_formula_units_Z 4
_cell_length_a 7.8086(12)
_cell_length_b 10.3018(18)
_cell_length_c 10.8659(12)
_cell_measurement_reflns_used 25
_cell_measurement_temperature 293(2)
_cell_measurement_theta_max 15
_cell_measurement_theta_min 10
_cell_volume 873.2(2)
_computing_cell_refinement XSCANS
_computing_data_collection 'XSCANS (Siemens, 1996)'
_computing_data_reduction 'SHELXTL (Bruker, 1997)'
_computing_molecular_graphics 'ORTEP-3 for Windows (Farrugia, 1997)'
_computing_publication_material 'WinGX publication routines (Farrugia, 1999)'
_computing_structure_refinement 'SHELXL97 (Sheldrick, 1997)'
_computing_structure_solution 'SHELXS97 (Sheldrick, 1997)'
_diffrn_ambient_temperature 293(2)
_diffrn_measured_fraction_theta_full 1.000
_diffrn_measured_fraction_theta_max 1.000
_diffrn_measurement_device_type 'Siemens P4 '
_diffrn_measurement_method 'Non-profiled w'
_diffrn_radiation_monochromator graphite
_diffrn_radiation_source 'fine-focus sealed tube'
_diffrn_radiation_type MoK\a
_diffrn_radiation_wavelength 0.71073
_diffrn_reflns_av_R_equivalents 0.0304
_diffrn_reflns_av_sigmaI/netI 0.0328
_diffrn_reflns_limit_h_max 0
_diffrn_reflns_limit_h_min -10
_diffrn_reflns_limit_k_max 14
_diffrn_reflns_limit_k_min 0
_diffrn_reflns_limit_l_max 15
_diffrn_reflns_limit_l_min -15
_diffrn_reflns_number 2696
_diffrn_reflns_theta_full 30.00
_diffrn_reflns_theta_max 30.00
_diffrn_reflns_theta_min 2.73
_diffrn_standards_decay_% 1
_diffrn_standards_interval_count 50
_diffrn_standards_number 3
_exptl_absorpt_coefficient_mu 0.567
_exptl_absorpt_correction_type none
_exptl_crystal_colour colourless
_exptl_crystal_density_diffrn 1.493
_exptl_crystal_density_method 'not measured'
_exptl_crystal_description plate
_exptl_crystal_F_000 416
_exptl_crystal_size_max 0.30
_exptl_crystal_size_mid 0.20
_exptl_crystal_size_min 0.10
_refine_diff_density_max 0.279
_refine_diff_density_min -0.422
_refine_ls_extinction_method none
_refine_ls_goodness_of_fit_ref 1.118
_refine_ls_hydrogen_treatment refall
_refine_ls_matrix_type full
_refine_ls_number_parameters 148
_refine_ls_number_reflns 2531
_refine_ls_number_restraints 0
_refine_ls_restrained_S_all 1.118
_refine_ls_R_factor_all 0.0606
_refine_ls_R_factor_gt 0.0444
_refine_ls_shift/su_max 0.000
_refine_ls_shift/su_mean 0.000
_refine_ls_structure_factor_coef Fsqd
_refine_ls_weighting_details 'calc w = 1/[\s^2^(Fo^2^)+(0.0460P)^2^+0.3189P] where P = (Fo^2^+2Fc^2^)/3'
_refine_ls_weighting_scheme calc
_refine_ls_wR_factor_gt 0.0975
_refine_ls_wR_factor_ref 0.1067
_reflns_number_gt 2039
_reflns_number_total 2531
_reflns_threshold_expression I>2\s(I)
_cod_data_source_file cv6364.cif
_cod_data_source_block I
_cod_original_sg_symbol_H-M 'P 21/n'
_cod_database_code 2204164
_cod_database_fobs_code 2204164

loop_
_symmetry_equiv_pos_as_xyz
'x, y, z'
'-x+1/2, y+1/2, -z+1/2'
'-x, -y, -z'
'x-1/2, -y-1/2, z-1/2'

loop_
_atom_site_label
_atom_site_fract_x
_atom_site_fract_y
_atom_site_fract_z
_atom_site_U_iso_or_equiv
_atom_site_adp_type
_atom_site_calc_flag
_atom_site_occupancy
_atom_site_type_symbol
S1 0.13823(7) 0.29826(5) 0.51353(5) 0.03403(14) Uani d 1 S
S2 0.14274(7) 0.25919(5) 0.78448(5) 0.03383(14) Uani d 1 S
O1 0.0280(2) 0.3502(2) 0.40785(15) 0.0494(4) Uani d 1 O
O2 0.0304(3) 0.2708(2) 0.89161(16) 0.0541(5) Uani d 1 O
O3 -0.1161(2) 0.11264(15) 0.62098(17) 0.0416(4) Uani d 1 O
C1 0.0144(2) 0.31931(18) 0.65093(17) 0.0262(3) Uani d 1 C
C2 0.2946(3) 0.4221(2) 0.5537(2) 0.0382(5) Uani d 1 C
C3 0.3961(3) 0.3914(3) 0.6734(2) 0.0421(5) Uani d 1 C
C4 0.2918(3) 0.3931(2) 0.7884(2) 0.0369(5) Uani d 1 C
C5 -0.1527(3) 0.2448(2) 0.6397(2) 0.0322(4) Uani d 1 C
C6 -0.2669(4) 0.0353(3) 0.6240(3) 0.0507(6) Uani d 1 C
H11 -0.002(3) 0.410(2) 0.660(2) 0.027(6) Uiso d 1 H
H21 0.227(4) 0.505(3) 0.556(3) 0.049(8) Uiso d 1 H
H22 0.362(4) 0.428(3) 0.484(3) 0.061(9) Uiso d 1 H
H31 0.491(4) 0.459(3) 0.679(3) 0.053(8) Uiso d 1 H
H32 0.456(4) 0.310(4) 0.665(3) 0.063(9) Uiso d 1 H
H41 0.364(3) 0.379(3) 0.857(2) 0.045(8) Uiso d 1 H
H42 0.224(3) 0.470(3) 0.795(2) 0.033(6) Uiso d 1 H
H51 -0.213(3) 0.258(3) 0.714(2) 0.039(7) Uiso d 1 H
H52 -0.222(3) 0.281(3) 0.575(2) 0.036(7) Uiso d 1 H
H61 -0.349(4) 0.058(4) 0.564(3) 0.068(10) Uiso d 1 H
H62 -0.238(5) -0.053(4) 0.601(4) 0.090(13) Uiso d 1 H
H63 -0.322(4) 0.038(4) 0.705(3) 0.069(10) Uiso d 1 H

loop_
_atom_site_aniso_label
_atom_site_aniso_U_11
_atom_site_aniso_U_22
_atom_site_aniso_U_33
_atom_site_aniso_U_12
_atom_site_aniso_U_13
_atom_site_aniso_U_23
S1 0.0376(3) 0.0340(3) 0.0311(2) -0.0034(2) 0.00742(18) -0.00651(19)
S2 0.0348(2) 0.0312(3) 0.0350(3) -0.00304(19) -0.00515(19) 0.00839(19)
O1 0.0603(11) 0.0593(11) 0.0282(7) -0.0118(9) -0.0027(7) -0.0003(7)
O2 0.0546(10) 0.0763(14) 0.0314(8) -0.0167(10) 0.0031(7) 0.0108(8)
O3 0.0378(8) 0.0290(7) 0.0582(10) -0.0049(6) 0.0025(7) -0.0044(7)
C1 0.0274(8) 0.0243(8) 0.0267(8) 0.0009(7) 0.0005(6) 0.0004(6)
C2 0.0384(11) 0.0418(12) 0.0350(10) -0.0092(9) 0.0092(8) -0.0018(9)
C3 0.0278(10) 0.0445(13) 0.0539(14) -0.0036(9) 0.0017(9) 0.0024(11)
C4 0.0349(10) 0.0390(11) 0.0361(10) -0.0071(9) -0.0082(8) 0.0033(9)
C5 0.0283(9) 0.0314(9) 0.0367(10) -0.0013(7) 0.0001(8) -0.0009(8)
C6 0.0527(15) 0.0437(14) 0.0555(15) -0.0193(12) -0.0004(12) 0.0016(12)

loop_
_atom_type_symbol
_atom_type_description
_atom_type_scat_dispersion_real
_atom_type_scat_dispersion_imag
_atom_type_scat_source
C C 0.0033 0.0016 'International Tables Vol C Tables 4.2.6.8 and 6.1.1.4'
H H 0.0000 0.0000 'International Tables Vol C Tables 4.2.6.8 and 6.1.1.4'
O O 0.0106 0.0060 'International Tables Vol C Tables 4.2.6.8 and 6.1.1.4'
S S 0.1246 0.1234 'International Tables Vol C Tables 4.2.6.8 and 6.1.1.4'

loop_
_geom_angle_atom_site_label_1
_geom_angle_atom_site_label_2
_geom_angle_atom_site_label_3
_geom_angle
_geom_angle_publ_flag
O3 C6 H63 113(2) ?
O3 C6 H62 108(2) ?
H63 C6 H62 112(3) ?
O3 C6 H61 113(2) ?
H63 C6 H61 107(3) ?
H62 C6 H61 103(3) ?
O1 S1 C2 106.96(11) yes
O1 S1 C1 106.05(10) yes
C2 S1 C1 95.46(10) yes
O2 S2 C4 108.70(12) yes
O2 S2 C1 105.69(10) yes
C4 S2 C1 95.17(9) yes
C5 C1 S1 111.03(14) yes
C5 C1 S2 109.35(13) yes
S1 C1 S2 108.42(10) yes
C5 C1 H11 112.7(14) ?
S1 C1 H11 106.2(14) ?
S2 C1 H11 108.9(14) ?
C5 O3 C6 111.4(2) yes
C3 C2 S1 112.32(17) yes
C3 C2 H21 114.4(16) ?
S1 C2 H21 104.5(16) ?
C3 C2 H22 114.0(19) ?
S1 C2 H22 104(2) ?
H21 C2 H22 106(2) ?
C3 C4 S2 109.85(17) yes
C3 C4 H42 112.9(15) ?
S2 C4 H42 106.1(15) ?
C3 C4 H41 109.6(16) ?
S2 C4 H41 105.3(18) ?
H42 C4 H41 113(2) ?
O3 C5 C1 108.81(17) yes
O3 C5 H52 112.4(16) ?
C1 C5 H52 109.0(16) ?
O3 C5 H51 111.3(16) ?
C1 C5 H51 108.5(16) ?
H52 C5 H51 107(2) ?
C4 C3 C2 114.88(19) yes
C4 C3 H31 111.1(17) ?
C2 C3 H31 104.7(17) ?
C4 C3 H32 111.1(19) ?
C2 C3 H32 110(2) ?
H31 C3 H32 105(3) ?

loop_
_geom_bond_atom_site_label_1
_geom_bond_atom_site_label_2
_geom_bond_distance
_geom_bond_publ_flag
C6 O3 1.423(3) yes
C6 H63 1.00(3) ?
C6 H62 0.97(4) ?
C6 H61 0.92(3) ?
S1 O1 1.5026(19) yes
S1 C2 1.806(2) yes
S1 C1 1.8270(19) yes
S2 O2 1.4930(19) yes
S2 C4 1.805(2) yes
S2 C1 1.8344(19) yes
C1 C5 1.515(3) yes
C1 H11 0.95(2) ?
O3 C5 1.407(3) yes
C2 C3 1.526(4) yes
C2 H21 1.00(3) ?
C2 H22 0.94(3) ?
C4 C3 1.522(3) yes
C4 H42 0.96(3) ?
C4 H41 0.93(3) ?
C5 H52 0.95(3) ?
C5 H51 0.96(3) ?
C3 H31 1.02(3) ?
C3 H32 0.97(4) ?

loop_
_geom_hbond_atom_site_label_D
_geom_hbond_atom_site_label_H
_geom_hbond_atom_site_label_A
_geom_hbond_site_symmetry_A
_geom_hbond_distance_DH
_geom_hbond_distance_HA
_geom_hbond_distance_DA
_geom_hbond_angle_DHA
_geom_hbond_publ_flag
C1 H11 O1 3_566 0.95(2) 2.59(3) 3.478(3) 157.1(18) yes
C2 H21 O1 3_566 1.00(3) 2.53(3) 3.481(3) 157(2) yes
C2 H22 O2 4_665 0.94(3) 2.66(3) 3.275(3) 124(2) yes
C5 H51 O2 . 0.97(3) 2.65(3) 3.044(3) 105(2) no

loop_
_geom_torsion_atom_site_label_1
_geom_torsion_atom_site_label_2
_geom_torsion_atom_site_label_3
_geom_torsion_atom_site_label_4
_geom_torsion
_geom_torsion_publ_flag
O1 S1 C1 C5 60.42(16) ?
C2 S1 C1 C5 169.83(15) ?
O1 S1 C1 S2 -179.43(10) ?
C2 S1 C1 S2 -70.02(12) yes
O2 S2 C1 C5 -55.10(16) ?
C4 S2 C1 C5 -166.19(15) ?
O2 S2 C1 S1 -176.30(11) ?
C4 S2 C1 S1 72.62(12) yes
O1 S1 C2 C3 170.50(17) ?
C1 S1 C2 C3 61.87(18) yes
O2 S2 C4 C3 -174.37(16) ?
C1 S2 C4 C3 -65.88(17) yes
C6 O3 C5 C1 173.18(19) ?
S1 C1 C5 O3 58.1(2) ?
S2 C1 C5 O3 -61.48(19) ?
S2 C4 C3 C2 68.3(2) yes
S1 C2 C3 C4 -66.6(3) yes

loop_
_cod_related_entry_id
_cod_related_entry_database
_cod_related_entry_code
1 ChemSpider 21130530
